data_7713181
loop_
_publ_author_name
'Griffin, Paul Joseph'
'Dake, Matthew J.'
'Remolina, Alesandro D.'
'Olshansky, Lisa'

_publ_section_title
;
 Conformational Dynamicity in a Copper(II) Coordination Complex
;
_journal_name_full 'Dalton Transactions'
_journal_paper_doi 10.1039/D3DT01213A
_journal_year 2023
_chemical_formula_moiety 'C19 H19 Cl Cu N3 S, 0.25(C Cl2), 1.5(C H2 Cl2), F6 P'
_chemical_formula_sum 'C20.75 H22 Cl4.5 Cu F6 N3 P S'
_chemical_formula_weight 713.51
_chemical_name_systematic '[CuCl(dpaSMe)]PF6'
_space_group_crystal_system triclinic
_space_group_IT_number 2
_space_group_name_Hall '-P 1'
_space_group_name_H-M_alt 'P -1'
_atom_sites_solution_hydrogens mixed
_atom_sites_solution_primary dual
_audit_creation_date 2022-06-02
_audit_creation_method
;
Olex2 1.3
(compiled 2020.11.12 svn.r5f609507 for OlexSys, GUI svn.r6408)
;
_audit_update_record
;
2023-04-22 deposited with the CCDC.	2023-05-29 downloaded from the CCDC.
;
_cell_angle_alpha 69.367(2)
_cell_angle_beta 88.157(2)
_cell_angle_gamma 73.3880(10)
_cell_formula_units_Z 4
_cell_length_a 11.4469(5)
_cell_length_b 14.3440(7)
_cell_length_c 19.0859(9)
_cell_measurement_reflns_used 40044
_cell_measurement_temperature 100.0
_cell_measurement_theta_max 27.61
_cell_measurement_theta_min 2.26
_cell_volume 2802.1(2)
_computing_cell_refinement 'SAINT V8.40B (?, 2016)'
_computing_data_reduction 'SAINT V8.40B (?, 2016)'
_computing_molecular_graphics 'Olex2 1.3 (Dolomanov et al., 2009)'
_computing_publication_material 'Olex2 1.3 (Dolomanov et al., 2009)'
_computing_structure_refinement 'XL  (Sheldrick, 2008)'
_computing_structure_solution 'SHELXT 2014/4 (Sheldrick, 2014)'
_diffrn_ambient_temperature 100.0
_diffrn_measured_fraction_theta_full 0.997
_diffrn_measured_fraction_theta_max 0.991
_diffrn_measurement_device_type 'Bruker APEX-II CCD'
_diffrn_measurement_method '\f and \w scans'
_diffrn_radiation_type MoK\a
_diffrn_radiation_wavelength 0.71073
_diffrn_reflns_av_R_equivalents 0.0540
_diffrn_reflns_av_unetI/netI 0.0337
_diffrn_reflns_Laue_measured_fraction_full 0.997
_diffrn_reflns_Laue_measured_fraction_max 0.991
_diffrn_reflns_limit_h_max 14
_diffrn_reflns_limit_h_min -14
_diffrn_reflns_limit_k_max 18
_diffrn_reflns_limit_k_min -18
_diffrn_reflns_limit_l_max 24
_diffrn_reflns_limit_l_min -24
_diffrn_reflns_number 81376
_diffrn_reflns_point_group_measured_fraction_full 0.997
_diffrn_reflns_point_group_measured_fraction_max 0.991
_diffrn_reflns_theta_full 25.242
_diffrn_reflns_theta_max 27.612
_diffrn_reflns_theta_min 2.062
_diffrn_source_current 1.0
_diffrn_source_power 0.05
_diffrn_source_voltage 50.0
_diffrn_standards_number 0
_exptl_absorpt_coefficient_mu 1.398
_exptl_absorpt_correction_T_max 0.7456
_exptl_absorpt_correction_T_min 0.6420
_exptl_absorpt_correction_type multi-scan
_exptl_absorpt_process_details
;
SADABS-2016/2 (Bruker,2016/2) was used for absorption correction.
wR2(int) was 0.1106 before and 0.0690 after correction.
The Ratio of minimum to maximum transmission is 0.8611.
The \l/2 correction factor is Not present.
;
_exptl_crystal_colour blue
_exptl_crystal_colour_primary blue
_exptl_crystal_density_diffrn 1.691
_exptl_crystal_description prisms
_exptl_crystal_F_000 1432
_exptl_crystal_recrystallization_method 'Re-crystallisation from solvent: DCM/pentane'
_exptl_crystal_size_max 0.376
_exptl_crystal_size_mid 0.331
_exptl_crystal_size_min 0.196
_refine_diff_density_max 2.131
_refine_diff_density_min -1.283
_refine_diff_density_rms 0.157
_refine_ls_extinction_method none
_refine_ls_goodness_of_fit_ref 1.049
_refine_ls_hydrogen_treatment mixed
_refine_ls_matrix_type full
_refine_ls_number_parameters 739
_refine_ls_number_reflns 12905
_refine_ls_number_restraints 0
_refine_ls_restrained_S_all 1.049
_refine_ls_R_factor_all 0.0633
_refine_ls_R_factor_gt 0.0568
_refine_ls_shift/su_max 0.001
_refine_ls_shift/su_mean 0.000
_refine_ls_structure_factor_coef Fsqd
_refine_ls_weighting_details 'w=1/[\s^2^(Fo^2^)+(0.1089P)^2^+5.0434P] where P=(Fo^2^+2Fc^2^)/3'
_refine_ls_weighting_scheme calc
_refine_ls_wR_factor_gt 0.1587
_refine_ls_wR_factor_ref 0.1679
_reflns_Friedel_coverage 0.000
_reflns_number_gt 11377
_reflns_number_total 12905
_reflns_threshold_expression 'I > 2\s(I)'
_cod_data_source_file d3dt01213a2.cif
_cod_data_source_block '[cucl(dpasme)]pf6_bluecrystals'
_cod_original_formula_sum 'C20.75 H22 Cl4.50 Cu F6 N3 P S'
_cod_database_code 7713181
_shelx_shelxl_version_number 2014/7
_shelx_space_group_comment
;
The symmetry employed for this shelxl refinement is uniquely defined
by the following loop, which should always be used as a source of
symmetry information in preference to the above space-group names.
They are only intended as comments.
;
_shelx_estimated_absorpt_t_max 0.771
_shelx_estimated_absorpt_t_min 0.621
_olex2_refinement_description
;
1. Fixed Uiso
 At 1.2 times of:
  All C(H) groups, All C(H,H) groups
 At 1.5 times of:
  All C(H,H,H) groups
2. Others
 Sof(F9)=Sof(F10)=Sof(F11)=Sof(F13)=Sof(F16)=Sof(F17)=1-FVAR(1)
 Sof(F7)=Sof(F8)=Sof(F12)=Sof(F14)=Sof(F15)=Sof(F18)=FVAR(1)
 Fixed Sof: C20(0.5)
3.a Secondary CH2 refined with riding coordinates:
 C6(H6A,H6B), C7(H7A,H7B), C26(H26A,H26B), C27(H27A,H27B), C01X(H01A,H01B),
 C022(H02C,H02D)
3.b Aromatic/amide H refined with riding coordinates:
 C1(H1), C2(H2), C3(H3), C4(H4), C9(H9), C10(H10), C11(H11), C12(H12),
 C14(H14), C15(H15), C16(H16), C17(H17), C21(H21), C22(H22), C23(H23), C24(H24),
  C29(H29), C30(H30), C31(H31), C32(H32), C35(H35), C36(H36), C37(H37), C38(H38)
3.c Idealised Me refined as rotating group:
 C19(H19A,H19B,H19C), C39(H39B,H39A,H39C)
;
_olex2_submission_special_instructions 'No special instructions were received'

loop_
_space_group_symop_operation_xyz
'x, y, z'
'-x, -y, -z'

loop_
_atom_site_label
_atom_site_type_symbol
_atom_site_fract_x
_atom_site_fract_y
_atom_site_fract_z
_atom_site_U_iso_or_equiv
_atom_site_adp_type
_atom_site_occupancy
_atom_site_site_symmetry_order
_atom_site_calc_flag
_atom_site_refinement_flags_posn
_atom_site_refinement_flags_adp
_atom_site_refinement_flags_occupancy
_atom_site_disorder_assembly
_atom_site_disorder_group
Cu1 Cu 0.98504(3) 0.64520(3) -0.03517(2) 0.02112(11) Uani 1 1 d . . . . .
Cl1 Cl 1.14159(7) 0.51410(6) -0.04894(5) 0.02659(17) Uani 1 1 d . . . . .
S1 S 1.07044(7) 0.79949(6) -0.10564(5) 0.02367(17) Uani 1 1 d . . . . .
N1 N 1.0424(3) 0.6303(2) 0.06660(16) 0.0259(6) Uani 1 1 d . . . . .
N2 N 0.8365(2) 0.75972(19) -0.01979(14) 0.0189(5) Uani 1 1 d . . . . .
N3 N 0.8832(2) 0.6780(2) -0.12881(15) 0.0214(5) Uani 1 1 d . . . . .
C1 C 1.1573(3) 0.5821(3) 0.0995(2) 0.0318(7) Uani 1 1 d . . . . .
H1 H 1.2162 0.5432 0.0763 0.038 Uiso 1 1 calc R U . . .
C2 C 1.1910(4) 0.5883(3) 0.1666(2) 0.0382(9) Uani 1 1 d . . . . .
H2 H 1.2718 0.5531 0.1894 0.046 Uiso 1 1 calc R U . . .
C3 C 1.1063(4) 0.6457(3) 0.2001(2) 0.0359(8) Uani 1 1 d . . . . .
H3 H 1.1284 0.6516 0.2456 0.043 Uiso 1 1 calc R U . . .
C4 C 0.9880(4) 0.6952(3) 0.16617(19) 0.0324(8) Uani 1 1 d . . . . .
H4 H 0.9282 0.7355 0.1880 0.039 Uiso 1 1 calc R U . . .
C5 C 0.9594(3) 0.6845(2) 0.10019(18) 0.0241(6) Uani 1 1 d . . . . .
C6 C 0.8305(3) 0.7268(2) 0.06345(17) 0.0219(6) Uani 1 1 d . . . . .
H6A H 0.7880 0.6725 0.0813 0.026 Uiso 1 1 calc R U . . .
H6B H 0.7842 0.7871 0.0769 0.026 Uiso 1 1 calc R U . . .
C7 C 0.7290(3) 0.7508(2) -0.05757(18) 0.0217(6) Uani 1 1 d . . . . .
H7A H 0.7015 0.6921 -0.0238 0.026 Uiso 1 1 calc R U . . .
H7B H 0.6603 0.8156 -0.0687 0.026 Uiso 1 1 calc R U . . .
C8 C 0.7654(3) 0.7329(2) -0.12923(17) 0.0211(6) Uani 1 1 d . . . . .
C9 C 0.6833(3) 0.7664(3) -0.19130(19) 0.0259(6) Uani 1 1 d . . . . .
H9 H 0.6005 0.8043 -0.1907 0.031 Uiso 1 1 calc R U . . .
C10 C 0.7248(3) 0.7435(3) -0.2542(2) 0.0324(7) Uani 1 1 d . . . . .
H10 H 0.6703 0.7652 -0.2972 0.039 Uiso 1 1 calc R U . . .
C11 C 0.8465(3) 0.6887(3) -0.2540(2) 0.0312(7) Uani 1 1 d . . . . .
H11 H 0.8765 0.6735 -0.2969 0.037 Uiso 1 1 calc R U . . .
C12 C 0.9231(3) 0.6568(3) -0.1902(2) 0.0274(7) Uani 1 1 d . . . . .
H12 H 1.0062 0.6188 -0.1896 0.033 Uiso 1 1 calc R U . . .
C13 C 0.8456(3) 0.8676(2) -0.05030(16) 0.0198(6) Uani 1 1 d . . . . .
C14 C 0.7484(3) 0.9471(2) -0.04227(17) 0.0231(6) Uani 1 1 d . . . . .
H14 H 0.6770 0.9314 -0.0210 0.028 Uiso 1 1 calc R U . . .
C15 C 0.7544(3) 1.0485(3) -0.06493(19) 0.0282(7) Uani 1 1 d . . . . .
H15 H 0.6873 1.1020 -0.0595 0.034 Uiso 1 1 calc R U . . .
C16 C 0.8589(3) 1.0715(3) -0.0956(2) 0.0297(7) Uani 1 1 d . . . . .
H16 H 0.8644 1.1405 -0.1094 0.036 Uiso 1 1 calc R U . . .
C17 C 0.9548(3) 0.9950(3) -0.10605(18) 0.0259(6) Uani 1 1 d . . . . .
H17 H 1.0249 1.0120 -0.1285 0.031 Uiso 1 1 calc R U . . .
C18 C 0.9495(3) 0.8921(2) -0.08367(17) 0.0210(6) Uani 1 1 d . . . . .
C19 C 1.2000(3) 0.7948(3) -0.0508(2) 0.0329(8) Uani 1 1 d . . . . .
H19A H 1.1884 0.7657 0.0028 0.049 Uiso 1 1 calc R U . . .
H19B H 1.2065 0.8654 -0.0633 0.049 Uiso 1 1 calc R U . . .
H19C H 1.2750 0.7508 -0.0623 0.049 Uiso 1 1 calc R U . . .
Cu2 Cu 0.86601(3) 0.04622(3) 0.54826(2) 0.01868(10) Uani 1 1 d . . . . .
Cl2 Cl 0.98643(7) -0.12004(6) 0.58186(4) 0.02455(16) Uani 1 1 d . . . . .
S2 S 0.71495(7) 0.01221(6) 0.65007(4) 0.02164(16) Uani 1 1 d . . . . .
N4 N 0.7504(2) 0.0382(2) 0.47591(15) 0.0206(5) Uani 1 1 d . . . . .
N5 N 0.7585(2) 0.2016(2) 0.51216(14) 0.0187(5) Uani 1 1 d . . . . .
N6 N 0.9656(2) 0.0942(2) 0.60387(15) 0.0219(5) Uani 1 1 d . . . . .
C21 C 0.7310(3) -0.0486(3) 0.47366(19) 0.0256(6) Uani 1 1 d . . . . .
H21 H 0.7772 -0.1142 0.5084 0.031 Uiso 1 1 calc R U . . .
C22 C 0.6463(3) -0.0464(3) 0.4227(2) 0.0293(7) Uani 1 1 d . . . . .
H22 H 0.6343 -0.1090 0.4222 0.035 Uiso 1 1 calc R U . . .
C23 C 0.5789(3) 0.0501(3) 0.3721(2) 0.0305(7) Uani 1 1 d . . . . .
H23 H 0.5209 0.0542 0.3358 0.037 Uiso 1 1 calc R U . . .
C24 C 0.5972(3) 0.1404(3) 0.37483(19) 0.0267(7) Uani 1 1 d . . . . .
H24 H 0.5511 0.2067 0.3411 0.032 Uiso 1 1 calc R U . . .
C25 C 0.6840(3) 0.1322(2) 0.42776(17) 0.0210(6) Uani 1 1 d . . . . .
C26 C 0.7153(3) 0.2247(2) 0.43275(17) 0.0211(6) Uani 1 1 d . . . . .
H26A H 0.7802 0.2401 0.3990 0.025 Uiso 1 1 calc R U . . .
H26B H 0.6423 0.2866 0.4167 0.025 Uiso 1 1 calc R U . . .
C27 C 0.8455(3) 0.2612(2) 0.51583(18) 0.0212(6) Uani 1 1 d . . . . .
H27A H 0.7994 0.3283 0.5205 0.025 Uiso 1 1 calc R U . . .
H27B H 0.8882 0.2763 0.4690 0.025 Uiso 1 1 calc R U . . .
C28 C 0.9380(3) 0.1982(3) 0.58246(17) 0.0220(6) Uani 1 1 d . . . . .
C29 C 0.9974(3) 0.2452(3) 0.6163(2) 0.0285(7) Uani 1 1 d . . . . .
H29 H 0.9770 0.3189 0.6002 0.034 Uiso 1 1 calc R U . . .
C30 C 1.0878(3) 0.1819(3) 0.6742(2) 0.0327(8) Uani 1 1 d . . . . .
H30 H 1.1304 0.2121 0.6980 0.039 Uiso 1 1 calc R U . . .
C31 C 1.1147(3) 0.0742(3) 0.6968(2) 0.0317(7) Uani 1 1 d . . . . .
H31 H 1.1753 0.0298 0.7365 0.038 Uiso 1 1 calc R U . . .
C32 C 1.0517(3) 0.0327(3) 0.66059(18) 0.0258(6) Uani 1 1 d . . . . .
H32 H 1.0697 -0.0408 0.6761 0.031 Uiso 1 1 calc R U . . .
C33 C 0.6249(3) 0.1453(2) 0.61721(17) 0.0213(6) Uani 1 1 d . . . . .
C34 C 0.6538(3) 0.2225(2) 0.55670(17) 0.0198(6) Uani 1 1 d . . . . .
C35 C 0.5774(3) 0.3255(3) 0.53551(18) 0.0240(6) Uani 1 1 d . . . . .
H35 H 0.5962 0.3788 0.4946 0.029 Uiso 1 1 calc R U . . .
C36 C 0.4749(3) 0.3503(3) 0.57375(19) 0.0273(7) Uani 1 1 d . . . . .
H36 H 0.4249 0.4205 0.5596 0.033 Uiso 1 1 calc R U . . .
C37 C 0.4454(3) 0.2732(3) 0.63243(19) 0.0278(7) Uani 1 1 d . . . . .
H37 H 0.3741 0.2900 0.6578 0.033 Uiso 1 1 calc R U . . .
C38 C 0.5201(3) 0.1710(3) 0.65421(18) 0.0248(6) Uani 1 1 d . . . . .
H38 H 0.4998 0.1181 0.6947 0.030 Uiso 1 1 calc R U . . .
C39 C 0.7833(3) 0.0005(3) 0.73856(19) 0.0303(7) Uani 1 1 d . . . . .
H39B H 0.7201 0.0048 0.7741 0.045 Uiso 1 1 calc R U . . .
H39A H 0.8201 0.0570 0.7301 0.045 Uiso 1 1 calc R U . . .
H39C H 0.8466 -0.0668 0.7591 0.045 Uiso 1 1 calc R U . . .
Cl Cl 0.52066(13) 0.59236(13) -0.05694(10) 0.0749(4) Uani 1 1 d . . . A -1
C20 C 0.4362(11) 0.5368(11) 0.0035(8) 0.074(3) Uani 0.5 1 d . . P . .
Cl0B Cl 0.67197(11) 0.70390(8) 0.56937(6) 0.0463(3) Uani 1 1 d . . . . .
Cl08 Cl 0.70197(9) 0.48236(7) 0.60742(6) 0.0390(2) Uani 1 1 d . . . . .
C01X C 0.7634(4) 0.5861(3) 0.5608(3) 0.0388(9) Uani 1 1 d . . . . .
H01A H 0.7676 0.5951 0.5070 0.047 Uiso 1 1 calc R U . . .
H01B H 0.8475 0.5692 0.5825 0.047 Uiso 1 1 calc R U . . .
Cl0C Cl 0.53090(9) 0.43494(8) 0.25952(7) 0.0477(3) Uani 1 1 d . . . . .
Cl0E Cl 0.73979(14) 0.29010(10) 0.22486(7) 0.0644(4) Uani 1 1 d . . . . .
C022 C 0.6687(4) 0.4185(4) 0.2144(3) 0.0534(12) Uani 1 1 d . . . . .
H02C H 0.6510 0.4609 0.1602 0.064 Uiso 1 1 calc R U . . .
H02D H 0.7252 0.4447 0.2352 0.064 Uiso 1 1 calc R U . . .
Cl0D Cl 0.49068(11) 0.30712(8) 0.89258(6) 0.0456(2) Uani 1 1 d . . . . .
Cl09 Cl 0.63643(9) 0.28438(8) 0.76758(6) 0.0396(2) Uani 1 1 d . . . . .
C020 C 0.4931(4) 0.2892(4) 0.8052(3) 0.0425(9) Uani 1 1 d . . . . .
H02A H 0.497(5) 0.223(5) 0.816(3) 0.051 Uiso 1 1 d . U . . .
H02B H 0.431(5) 0.348(4) 0.771(3) 0.051 Uiso 1 1 d . U . . .
P1 P 0.38788(7) 0.01142(6) 0.85413(4) 0.02167(17) Uani 1 1 d . . . . .
F1 F 0.34341(18) 0.11113(17) 0.77757(12) 0.0339(5) Uani 1 1 d . . . . .
F2 F 0.4101(2) 0.08565(18) 0.89540(13) 0.0362(5) Uani 1 1 d . . . . .
F3 F 0.52617(17) -0.00691(18) 0.82995(12) 0.0330(5) Uani 1 1 d . . . . .
F4 F 0.43230(19) -0.08725(17) 0.93034(12) 0.0325(5) Uani 1 1 d . . . . .
F5 F 0.3665(2) -0.06228(19) 0.81229(14) 0.0393(5) Uani 1 1 d . . . . .
F6 F 0.24970(17) 0.03113(17) 0.87725(12) 0.0311(4) Uani 1 1 d . . . . .
P2 P 0.87102(8) 0.50778(8) 0.34851(6) 0.0346(2) Uani 1 1 d . . . . .
F7 F 0.8981(4) 0.3991(4) 0.3376(3) 0.0543(15) Uani 0.591(7) 1 d . . P B 1
F8 F 0.9365(4) 0.4427(4) 0.4356(2) 0.0422(12) Uani 0.591(7) 1 d . . P B 1
F9 F 0.8412(7) 0.6130(4) 0.3647(6) 0.057(3) Uani 0.409(7) 1 d . . P B 2
F10 F 0.8064(8) 0.5631(6) 0.2686(5) 0.050(2) Uani 0.409(7) 1 d . . P B 2
F11 F 0.9978(6) 0.5110(7) 0.3198(5) 0.043(2) Uani 0.409(7) 1 d . . P B 2
F12 F 0.7445(4) 0.4865(4) 0.3857(3) 0.0407(11) Uani 0.591(7) 1 d . . P B 1
F13 F 0.9116(7) 0.4811(7) 0.2704(5) 0.063(3) Uani 0.409(7) 1 d . . P B 2
F14 F 0.9850(5) 0.5588(5) 0.3323(3) 0.0417(12) Uani 0.591(7) 1 d . . P B 1
F15 F 0.8338(7) 0.5588(13) 0.4066(6) 0.133(5) Uani 0.591(7) 1 d . . P B 1
F16 F 0.9656(6) 0.4038(6) 0.3953(6) 0.066(3) Uani 0.409(7) 1 d . . P B 2
F17 F 0.7639(8) 0.4602(9) 0.3519(6) 0.067(3) Uani 0.409(7) 1 d . . P B 2
F18 F 0.7872(6) 0.6105(7) 0.2853(4) 0.073(2) Uani 0.591(7) 1 d . . P B 1

loop_
_atom_site_aniso_label
_atom_site_aniso_U_11
_atom_site_aniso_U_22
_atom_site_aniso_U_33
_atom_site_aniso_U_23
_atom_site_aniso_U_13
_atom_site_aniso_U_12
Cu1 0.01397(18) 0.01931(19) 0.0260(2) -0.00637(15) -0.00687(14) -0.00018(14)
Cl1 0.0169(3) 0.0203(3) 0.0365(4) -0.0063(3) -0.0026(3) -0.0008(3)
S1 0.0186(3) 0.0233(4) 0.0282(4) -0.0092(3) 0.0017(3) -0.0048(3)
N1 0.0215(13) 0.0234(13) 0.0286(14) -0.0027(11) -0.0084(11) -0.0074(11)
N2 0.0169(11) 0.0177(11) 0.0180(11) -0.0027(9) -0.0036(9) -0.0032(9)
N3 0.0156(12) 0.0193(12) 0.0266(13) -0.0073(10) -0.0053(10) -0.0017(9)
C1 0.0220(16) 0.0280(17) 0.0380(19) -0.0040(14) -0.0123(14) -0.0045(13)
C2 0.0287(18) 0.0363(19) 0.039(2) 0.0033(16) -0.0190(15) -0.0121(15)
C3 0.036(2) 0.047(2) 0.0228(15) -0.0002(15) -0.0085(14) -0.0238(17)
C4 0.0334(18) 0.043(2) 0.0211(15) -0.0032(14) -0.0022(13) -0.0209(16)
C5 0.0221(15) 0.0235(15) 0.0224(14) 0.0002(12) -0.0049(12) -0.0103(12)
C6 0.0196(14) 0.0243(14) 0.0179(13) -0.0030(11) -0.0026(11) -0.0056(11)
C7 0.0140(13) 0.0231(14) 0.0258(15) -0.0074(12) -0.0027(11) -0.0036(11)
C8 0.0186(14) 0.0175(13) 0.0229(14) -0.0038(11) -0.0036(11) -0.0025(11)
C9 0.0180(14) 0.0265(15) 0.0282(16) -0.0079(13) -0.0066(12) -0.0005(12)
C10 0.0324(18) 0.0318(18) 0.0279(16) -0.0090(14) -0.0111(14) -0.0025(14)
C11 0.0315(18) 0.0331(18) 0.0280(16) -0.0145(14) -0.0029(14) -0.0029(14)
C12 0.0210(15) 0.0281(16) 0.0307(16) -0.0116(13) -0.0025(13) -0.0020(12)
C13 0.0192(14) 0.0187(13) 0.0178(13) -0.0042(11) -0.0030(10) -0.0026(11)
C14 0.0222(14) 0.0214(14) 0.0210(14) -0.0050(12) -0.0012(11) -0.0022(12)
C15 0.0317(17) 0.0190(14) 0.0270(16) -0.0060(12) -0.0007(13) 0.0002(12)
C16 0.0351(18) 0.0205(15) 0.0307(17) -0.0066(13) 0.0013(14) -0.0068(13)
C17 0.0277(16) 0.0246(15) 0.0234(15) -0.0054(12) 0.0003(12) -0.0086(13)
C18 0.0176(13) 0.0221(14) 0.0196(13) -0.0055(11) -0.0028(11) -0.0025(11)
C19 0.0191(15) 0.0312(17) 0.047(2) -0.0111(16) -0.0032(14) -0.0082(13)
Cu2 0.01427(18) 0.01897(19) 0.01978(18) -0.00500(14) -0.00505(13) -0.00215(13)
Cl2 0.0196(3) 0.0218(3) 0.0265(4) -0.0062(3) -0.0035(3) -0.0001(3)
S2 0.0178(3) 0.0220(3) 0.0205(3) -0.0030(3) -0.0024(3) -0.0043(3)
N4 0.0164(12) 0.0224(12) 0.0213(12) -0.0067(10) -0.0036(9) -0.0040(10)
N5 0.0170(11) 0.0185(11) 0.0186(11) -0.0045(9) -0.0023(9) -0.0048(9)
N6 0.0176(12) 0.0254(13) 0.0208(12) -0.0071(10) -0.0023(10) -0.0044(10)
C21 0.0232(15) 0.0236(15) 0.0277(15) -0.0067(12) -0.0048(12) -0.0058(12)
C22 0.0263(16) 0.0287(17) 0.0347(17) -0.0109(14) -0.0060(14) -0.0105(13)
C23 0.0250(16) 0.0339(18) 0.0327(17) -0.0109(14) -0.0102(13) -0.0088(14)
C24 0.0205(15) 0.0293(16) 0.0252(15) -0.0056(13) -0.0065(12) -0.0040(12)
C25 0.0172(13) 0.0227(14) 0.0195(13) -0.0051(11) -0.0022(11) -0.0033(11)
C26 0.0199(14) 0.0218(14) 0.0193(13) -0.0058(11) -0.0025(11) -0.0040(11)
C27 0.0163(13) 0.0213(14) 0.0244(14) -0.0061(12) -0.0029(11) -0.0054(11)
C28 0.0162(13) 0.0267(15) 0.0222(14) -0.0077(12) -0.0003(11) -0.0061(11)
C29 0.0235(16) 0.0318(17) 0.0331(17) -0.0144(14) -0.0022(13) -0.0083(13)
C30 0.0232(16) 0.044(2) 0.0372(19) -0.0212(16) -0.0066(14) -0.0094(15)
C31 0.0215(15) 0.044(2) 0.0283(16) -0.0140(15) -0.0069(13) -0.0059(14)
C32 0.0181(14) 0.0329(17) 0.0234(15) -0.0088(13) -0.0044(12) -0.0043(12)
C33 0.0180(13) 0.0247(15) 0.0197(13) -0.0073(12) -0.0029(11) -0.0044(11)
C34 0.0137(12) 0.0233(14) 0.0221(14) -0.0090(12) -0.0044(10) -0.0031(11)
C35 0.0221(15) 0.0221(15) 0.0258(15) -0.0073(12) -0.0024(12) -0.0046(12)
C36 0.0219(15) 0.0275(16) 0.0294(16) -0.0124(13) -0.0065(12) 0.0014(12)
C37 0.0174(14) 0.0366(18) 0.0287(16) -0.0157(14) 0.0001(12) -0.0017(13)
C38 0.0193(14) 0.0313(16) 0.0233(14) -0.0107(13) -0.0019(11) -0.0052(12)
C39 0.0249(16) 0.0388(19) 0.0214(15) -0.0048(14) -0.0025(12) -0.0076(14)
Cl 0.0457(7) 0.0756(9) 0.0845(10) -0.0010(8) -0.0185(7) -0.0220(7)
C20 0.054(7) 0.078(8) 0.085(9) -0.019(7) 0.005(6) -0.025(6)
Cl0B 0.0607(7) 0.0334(5) 0.0450(5) -0.0131(4) -0.0121(5) -0.0133(4)
Cl08 0.0386(5) 0.0299(4) 0.0413(5) -0.0034(4) -0.0111(4) -0.0095(4)
C01X 0.0252(17) 0.038(2) 0.049(2) -0.0087(17) -0.0052(16) -0.0107(15)
Cl0C 0.0321(5) 0.0364(5) 0.0534(6) -0.0019(4) 0.0001(4) 0.0042(4)
Cl0E 0.0741(9) 0.0458(6) 0.0470(6) -0.0078(5) 0.0237(6) 0.0084(6)
C022 0.040(2) 0.046(3) 0.065(3) -0.014(2) 0.009(2) -0.008(2)
Cl0D 0.0507(6) 0.0396(5) 0.0394(5) -0.0110(4) -0.0044(4) -0.0058(4)
Cl09 0.0323(5) 0.0416(5) 0.0425(5) -0.0105(4) -0.0072(4) -0.0120(4)
C020 0.041(2) 0.046(2) 0.043(2) -0.0123(19) -0.0019(18) -0.0215(19)
P1 0.0151(3) 0.0244(4) 0.0209(4) -0.0044(3) -0.0023(3) -0.0033(3)
F1 0.0204(9) 0.0353(11) 0.0278(10) 0.0051(8) -0.0036(8) -0.0014(8)
F2 0.0339(11) 0.0413(12) 0.0414(12) -0.0201(10) 0.0039(9) -0.0164(10)
F3 0.0144(9) 0.0416(12) 0.0304(10) -0.0037(9) 0.0001(7) -0.0007(8)
F4 0.0242(10) 0.0324(11) 0.0274(10) 0.0034(8) -0.0050(8) -0.0049(8)
F5 0.0364(12) 0.0416(12) 0.0423(12) -0.0219(10) -0.0083(10) -0.0051(10)
F6 0.0167(9) 0.0338(11) 0.0341(11) -0.0038(9) 0.0018(8) -0.0050(8)
P2 0.0171(4) 0.0274(4) 0.0496(6) -0.0052(4) -0.0013(4) -0.0025(3)
F7 0.049(3) 0.051(3) 0.050(3) -0.026(2) 0.000(2) 0.015(2)
F8 0.037(2) 0.050(3) 0.036(2) -0.0013(19) 0.0013(17) -0.025(2)
F9 0.039(4) 0.014(3) 0.115(8) -0.016(3) -0.016(4) -0.008(2)
F10 0.035(4) 0.032(4) 0.053(5) 0.020(3) -0.023(3) -0.008(3)
F11 0.015(3) 0.043(4) 0.050(4) 0.009(3) 0.006(2) -0.009(3)
F12 0.0196(18) 0.048(2) 0.059(3) -0.021(2) 0.0100(19) -0.0145(16)
F13 0.044(4) 0.077(5) 0.092(6) -0.063(5) 0.011(4) -0.013(4)
F14 0.032(2) 0.045(3) 0.041(2) -0.001(2) -0.0062(18) -0.019(2)
F15 0.045(4) 0.298(16) 0.100(6) -0.137(9) 0.012(4) -0.035(7)
F16 0.030(3) 0.038(4) 0.092(7) 0.021(4) -0.004(4) -0.007(3)
F17 0.040(4) 0.094(7) 0.070(6) -0.013(5) 0.005(4) -0.044(5)
F18 0.038(3) 0.080(5) 0.052(4) 0.018(4) -0.006(2) 0.003(4)

loop_
_atom_type_symbol
_atom_type_description
_atom_type_scat_dispersion_real
_atom_type_scat_dispersion_imag
_atom_type_scat_source
C C 0.0033 0.0016 'International Tables Vol C Tables 4.2.6.8 and 6.1.1.4'
H H 0.0000 0.0000 'International Tables Vol C Tables 4.2.6.8 and 6.1.1.4'
Cl Cl 0.1484 0.1585 'International Tables Vol C Tables 4.2.6.8 and 6.1.1.4'
Cu Cu 0.3201 1.2651 'International Tables Vol C Tables 4.2.6.8 and 6.1.1.4'
F F 0.0171 0.0103 'International Tables Vol C Tables 4.2.6.8 and 6.1.1.4'
N N 0.0061 0.0033 'International Tables Vol C Tables 4.2.6.8 and 6.1.1.4'
P P 0.1023 0.0942 'International Tables Vol C Tables 4.2.6.8 and 6.1.1.4'
S S 0.1246 0.1234 'International Tables Vol C Tables 4.2.6.8 and 6.1.1.4'

loop_
_exptl_crystal_face_index_h
_exptl_crystal_face_index_k
_exptl_crystal_face_index_l
_exptl_crystal_face_perp_dist
0.00 0.00 1.00 0.1730
0.00 0.00 -1.00 0.1660
-1.00 -1.00 -1.00 0.1540
1.00 1.00 1.00 0.1620
0.00 1.00 1.00 0.1170
0.00 -1.00 -1.00 0.0790
-1.00 1.00 1.00 0.0980
1.00 -1.00 -1.00 0.0720
1.00 -1.00 1.00 0.1180
-1.00 1.00 -1.00 0.1590
0.00 1.00 0.00 0.1540
0.00 -1.00 0.00 0.1100
-1.00 -1.00 1.00 0.1160
1.00 1.00 -1.00 0.1380

loop_
_geom_angle_atom_site_label_1
_geom_angle_atom_site_label_2
_geom_angle_atom_site_label_3
_geom_angle
_geom_angle_site_symmetry_1
_geom_angle_site_symmetry_3
_geom_angle_publ_flag
Cl1 Cu1 S1 98.24(3) . . ?
N1 Cu1 Cl1 97.03(9) . . ?
N1 Cu1 S1 94.89(8) . . ?
N1 Cu1 N2 82.87(11) . . ?
N1 Cu1 N3 164.28(12) . . ?
N2 Cu1 Cl1 176.98(7) . . ?
N2 Cu1 S1 84.77(7) . . ?
N3 Cu1 Cl1 97.42(8) . . ?
N3 Cu1 S1 89.14(8) . . ?
N3 Cu1 N2 82.38(10) . . ?
C18 S1 Cu1 93.61(11) . . ?
C18 S1 C19 101.80(16) . . ?
C19 S1 Cu1 110.29(13) . . ?
C1 N1 Cu1 126.4(3) . . ?
C5 N1 Cu1 114.2(2) . . ?
C5 N1 C1 118.9(3) . . ?
C6 N2 Cu1 104.58(18) . . ?
C6 N2 C7 112.1(2) . . ?
C7 N2 Cu1 103.83(18) . . ?
C13 N2 Cu1 115.68(19) . . ?
C13 N2 C6 109.4(2) . . ?
C13 N2 C7 111.0(2) . . ?
C8 N3 Cu1 113.9(2) . . ?
C12 N3 Cu1 126.4(2) . . ?
C12 N3 C8 119.6(3) . . ?
N1 C1 H1 119.3 . . ?
N1 C1 C2 121.4(4) . . ?
C2 C1 H1 119.3 . . ?
C1 C2 H2 120.2 . . ?
C3 C2 C1 119.5(3) . . ?
C3 C2 H2 120.2 . . ?
C2 C3 H3 120.5 . . ?
C2 C3 C4 119.1(3) . . ?
C4 C3 H3 120.5 . . ?
C3 C4 H4 120.6 . . ?
C5 C4 C3 118.7(4) . . ?
C5 C4 H4 120.6 . . ?
N1 C5 C4 122.4(3) . . ?
N1 C5 C6 115.2(3) . . ?
C4 C5 C6 122.3(3) . . ?
N2 C6 C5 108.8(2) . . ?
N2 C6 H6A 109.9 . . ?
N2 C6 H6B 109.9 . . ?
C5 C6 H6A 109.9 . . ?
C5 C6 H6B 109.9 . . ?
H6A C6 H6B 108.3 . . ?
N2 C7 H7A 109.8 . . ?
N2 C7 H7B 109.8 . . ?
H7A C7 H7B 108.2 . . ?
C8 C7 N2 109.4(2) . . ?
C8 C7 H7A 109.8 . . ?
C8 C7 H7B 109.8 . . ?
N3 C8 C7 115.7(3) . . ?
N3 C8 C9 121.5(3) . . ?
C9 C8 C7 122.8(3) . . ?
C8 C9 H9 120.7 . . ?
C10 C9 C8 118.5(3) . . ?
C10 C9 H9 120.7 . . ?
C9 C10 H10 120.1 . . ?
C9 C10 C11 119.7(3) . . ?
C11 C10 H10 120.1 . . ?
C10 C11 H11 120.6 . . ?
C12 C11 C10 118.8(3) . . ?
C12 C11 H11 120.6 . . ?
N3 C12 C11 121.8(3) . . ?
N3 C12 H12 119.1 . . ?
C11 C12 H12 119.1 . . ?
C14 C13 N2 118.0(3) . . ?
C14 C13 C18 119.0(3) . . ?
C18 C13 N2 122.9(3) . . ?
C13 C14 H14 119.5 . . ?
C15 C14 C13 121.0(3) . . ?
C15 C14 H14 119.5 . . ?
C14 C15 H15 120.2 . . ?
C14 C15 C16 119.7(3) . . ?
C16 C15 H15 120.2 . . ?
C15 C16 H16 119.8 . . ?
C17 C16 C15 120.5(3) . . ?
C17 C16 H16 119.8 . . ?
C16 C17 H17 119.8 . . ?
C16 C17 C18 120.3(3) . . ?
C18 C17 H17 119.8 . . ?
C13 C18 S1 122.3(2) . . ?
C17 C18 S1 118.1(2) . . ?
C17 C18 C13 119.5(3) . . ?
S1 C19 H19A 109.5 . . ?
S1 C19 H19B 109.5 . . ?
S1 C19 H19C 109.5 . . ?
H19A C19 H19B 109.5 . . ?
H19A C19 H19C 109.5 . . ?
H19B C19 H19C 109.5 . . ?
Cl2 Cu2 S2 96.73(3) . . ?
N4 Cu2 Cl2 96.77(8) . . ?
N4 Cu2 S2 89.38(8) . . ?
N4 Cu2 N5 82.45(10) . . ?
N5 Cu2 Cl2 177.20(7) . . ?
N5 Cu2 S2 85.96(7) . . ?
N6 Cu2 Cl2 97.17(8) . . ?
N6 Cu2 S2 94.98(8) . . ?
N6 Cu2 N4 164.79(11) . . ?
N6 Cu2 N5 83.34(10) . . ?
C33 S2 Cu2 92.74(10) . . ?
C33 S2 C39 100.86(16) . . ?
C39 S2 Cu2 109.18(12) . . ?
C21 N4 Cu2 126.6(2) . . ?
C21 N4 C25 119.6(3) . . ?
C25 N4 Cu2 113.7(2) . . ?
C26 N5 Cu2 104.05(18) . . ?
C26 N5 C27 111.9(2) . . ?
C27 N5 Cu2 104.51(17) . . ?
C34 N5 Cu2 114.58(18) . . ?
C34 N5 C26 110.4(2) . . ?
C34 N5 C27 111.2(2) . . ?
C28 N6 Cu2 114.1(2) . . ?
C28 N6 C32 119.7(3) . . ?
C32 N6 Cu2 126.2(2) . . ?
N4 C21 H21 118.8 . . ?
N4 C21 C22 122.5(3) . . ?
C22 C21 H21 118.8 . . ?
C21 C22 H22 120.9 . . ?
C21 C22 C23 118.2(3) . . ?
C23 C22 H22 120.9 . . ?
C22 C23 H23 120.2 . . ?
C24 C23 C22 119.6(3) . . ?
C24 C23 H23 120.2 . . ?
C23 C24 H24 120.5 . . ?
C23 C24 C25 119.1(3) . . ?
C25 C24 H24 120.5 . . ?
N4 C25 C24 121.0(3) . . ?
N4 C25 C26 115.8(3) . . ?
C24 C25 C26 123.2(3) . . ?
N5 C26 C25 109.5(2) . . ?
N5 C26 H26A 109.8 . . ?
N5 C26 H26B 109.8 . . ?
C25 C26 H26A 109.8 . . ?
C25 C26 H26B 109.8 . . ?
H26A C26 H26B 108.2 . . ?
N5 C27 H27A 109.7 . . ?
N5 C27 H27B 109.7 . . ?
N5 C27 C28 110.0(2) . . ?
H27A C27 H27B 108.2 . . ?
C28 C27 H27A 109.7 . . ?
C28 C27 H27B 109.7 . . ?
N6 C28 C27 116.2(3) . . ?
N6 C28 C29 121.8(3) . . ?
C29 C28 C27 121.8(3) . . ?
C28 C29 H29 120.6 . . ?
C28 C29 C30 118.7(3) . . ?
C30 C29 H29 120.6 . . ?
C29 C30 H30 120.4 . . ?
C31 C30 C29 119.1(3) . . ?
C31 C30 H30 120.4 . . ?
C30 C31 H31 120.5 . . ?
C32 C31 C30 119.0(3) . . ?
C32 C31 H31 120.5 . . ?
N6 C32 C31 121.6(3) . . ?
N6 C32 H32 119.2 . . ?
C31 C32 H32 119.2 . . ?
C34 C33 S2 123.1(2) . . ?
C38 C33 S2 117.0(2) . . ?
C38 C33 C34 119.8(3) . . ?
C33 C34 N5 123.5(3) . . ?
C33 C34 C35 118.8(3) . . ?
C35 C34 N5 117.6(3) . . ?
C34 C35 H35 119.6 . . ?
C36 C35 C34 120.7(3) . . ?
C36 C35 H35 119.6 . . ?
C35 C36 H36 119.9 . . ?
C37 C36 C35 120.2(3) . . ?
C37 C36 H36 119.9 . . ?
C36 C37 H37 120.1 . . ?
C36 C37 C38 119.8(3) . . ?
C38 C37 H37 120.1 . . ?
C33 C38 H38 119.7 . . ?
C37 C38 C33 120.6(3) . . ?
C37 C38 H38 119.7 . . ?
S2 C39 H39B 109.5 . . ?
S2 C39 H39A 109.5 . . ?
S2 C39 H39C 109.5 . . ?
H39B C39 H39A 109.5 . . ?
H39B C39 H39C 109.5 . . ?
H39A C39 H39C 109.5 . . ?
C20 C20 Cl 64.4(9) 2_665 . ?
Cl0B C01X H01A 109.5 . . ?
Cl0B C01X H01B 109.5 . . ?
Cl08 C01X Cl0B 110.8(2) . . ?
Cl08 C01X H01A 109.5 . . ?
Cl08 C01X H01B 109.5 . . ?
H01A C01X H01B 108.1 . . ?
Cl0C C022 H02C 109.0 . . ?
Cl0C C022 H02D 109.0 . . ?
Cl0E C022 Cl0C 112.9(3) . . ?
Cl0E C022 H02C 109.0 . . ?
Cl0E C022 H02D 109.0 . . ?
H02C C022 H02D 107.8 . . ?
Cl0D C020 H02A 105(4) . . ?
Cl0D C020 H02B 107(3) . . ?
Cl09 C020 Cl0D 111.7(2) . . ?
Cl09 C020 H02A 98(4) . . ?
Cl09 C020 H02B 109(3) . . ?
H02A C020 H02B 125(5) . . ?
F2 P1 F1 89.67(13) . . ?
F2 P1 F3 89.75(12) . . ?
F3 P1 F1 89.69(11) . . ?
F4 P1 F1 179.72(14) . . ?
F4 P1 F2 90.06(13) . . ?
F4 P1 F3 90.25(11) . . ?
F4 P1 F5 90.27(13) . . ?
F4 P1 F6 90.52(11) . . ?
F5 P1 F1 90.00(13) . . ?
F5 P1 F2 179.44(14) . . ?
F5 P1 F3 89.80(13) . . ?
F6 P1 F1 89.54(11) . . ?
F6 P1 F2 90.15(12) . . ?
F6 P1 F3 179.22(13) . . ?
F6 P1 F5 90.30(13) . . ?
F7 P2 F8 88.0(3) . . ?
F7 P2 F12 86.8(3) . . ?
F7 P2 F14 114.6(3) . . ?
F7 P2 F18 119.2(4) . . ?
F9 P2 F13 131.5(5) . . ?
F10 P2 F9 93.1(5) . . ?
F10 P2 F13 51.7(5) . . ?
F10 P2 F16 139.2(7) . . ?
F10 P2 F17 76.1(5) . . ?
F11 P2 F9 95.6(5) . . ?
F11 P2 F10 92.8(5) . . ?
F11 P2 F13 60.2(5) . . ?
F11 P2 F16 72.1(4) . . ?
F11 P2 F17 146.1(7) . . ?
F12 P2 F8 85.3(3) . . ?
F14 P2 F8 86.2(2) . . ?
F14 P2 F12 156.6(3) . . ?
F15 P2 F7 141.9(7) . . ?
F15 P2 F8 62.3(6) . . ?
F15 P2 F12 68.6(5) . . ?
F15 P2 F14 88.2(5) . . ?
F15 P2 F18 89.6(6) . . ?
F16 P2 F9 125.2(6) . . ?
F16 P2 F13 88.9(5) . . ?
F16 P2 F17 95.3(5) . . ?
F17 P2 F9 116.7(6) . . ?
F17 P2 F13 88.9(5) . . ?
F18 P2 F8 151.6(5) . . ?
F18 P2 F12 88.1(3) . . ?
F18 P2 F14 89.2(4) . . ?
F15 F8 P2 54.5(3) . . ?
F13 F10 P2 69.3(5) . . ?
P2 F11 F13 64.3(4) . . ?
F10 F13 P2 59.0(5) . . ?
F10 F13 F11 94.5(6) . . ?
F11 F13 P2 55.5(3) . . ?
P2 F15 F8 63.3(5) . . ?

loop_
_geom_bond_atom_site_label_1
_geom_bond_atom_site_label_2
_geom_bond_distance
_geom_bond_site_symmetry_2
_geom_bond_publ_flag
Cu1 Cl1 2.2820(8) . ?
Cu1 S1 2.5917(9) . ?
Cu1 N1 1.990(3) . ?
Cu1 N2 2.095(3) . ?
Cu1 N3 2.000(3) . ?
S1 C18 1.778(3) . ?
S1 C19 1.814(4) . ?
N1 C1 1.353(4) . ?
N1 C5 1.345(5) . ?
N2 C6 1.495(4) . ?
N2 C7 1.504(4) . ?
N2 C13 1.482(4) . ?
N3 C8 1.351(4) . ?
N3 C12 1.346(4) . ?
C1 H1 0.9500 . ?
C1 C2 1.388(6) . ?
C2 H2 0.9500 . ?
C2 C3 1.378(6) . ?
C3 H3 0.9500 . ?
C3 C4 1.392(5) . ?
C4 H4 0.9500 . ?
C4 C5 1.381(5) . ?
C5 C6 1.514(4) . ?
C6 H6A 0.9900 . ?
C6 H6B 0.9900 . ?
C7 H7A 0.9900 . ?
C7 H7B 0.9900 . ?
C7 C8 1.504(4) . ?
C8 C9 1.390(4) . ?
C9 H9 0.9500 . ?
C9 C10 1.388(5) . ?
C10 H10 0.9500 . ?
C10 C11 1.389(5) . ?
C11 H11 0.9500 . ?
C11 C12 1.381(5) . ?
C12 H12 0.9500 . ?
C13 C14 1.396(4) . ?
C13 C18 1.406(4) . ?
C14 H14 0.9500 . ?
C14 C15 1.385(5) . ?
C15 H15 0.9500 . ?
C15 C16 1.389(5) . ?
C16 H16 0.9500 . ?
C16 C17 1.379(5) . ?
C17 H17 0.9500 . ?
C17 C18 1.403(4) . ?
C19 H19A 0.9800 . ?
C19 H19B 0.9800 . ?
C19 H19C 0.9800 . ?
Cu2 Cl2 2.2579(8) . ?
Cu2 S2 2.5693(8) . ?
Cu2 N4 1.997(3) . ?
Cu2 N5 2.088(3) . ?
Cu2 N6 1.985(3) . ?
S2 C33 1.781(3) . ?
S2 C39 1.817(3) . ?
N4 C21 1.341(4) . ?
N4 C25 1.352(4) . ?
N5 C26 1.501(4) . ?
N5 C27 1.504(4) . ?
N5 C34 1.469(4) . ?
N6 C28 1.343(4) . ?
N6 C32 1.349(4) . ?
C21 H21 0.9500 . ?
C21 C22 1.381(5) . ?
C22 H22 0.9500 . ?
C22 C23 1.393(5) . ?
C23 H23 0.9500 . ?
C23 C24 1.387(5) . ?
C24 H24 0.9500 . ?
C24 C25 1.392(4) . ?
C25 C26 1.503(4) . ?
C26 H26A 0.9900 . ?
C26 H26B 0.9900 . ?
C27 H27A 0.9900 . ?
C27 H27B 0.9900 . ?
C27 C28 1.511(4) . ?
C28 C29 1.389(5) . ?
C29 H29 0.9500 . ?
C29 C30 1.395(5) . ?
C30 H30 0.9500 . ?
C30 C31 1.391(6) . ?
C31 H31 0.9500 . ?
C31 C32 1.385(5) . ?
C32 H32 0.9500 . ?
C33 C34 1.398(4) . ?
C33 C38 1.396(4) . ?
C34 C35 1.405(4) . ?
C35 H35 0.9500 . ?
C35 C36 1.387(5) . ?
C36 H36 0.9500 . ?
C36 C37 1.382(5) . ?
C37 H37 0.9500 . ?
C37 C38 1.389(5) . ?
C38 H38 0.9500 . ?
C39 H39B 0.9800 . ?
C39 H39A 0.9800 . ?
C39 H39C 0.9800 . ?
Cl C20 1.619(13) . ?
C20 C20 1.57(3) 2_665 ?
Cl0B C01X 1.775(4) . ?
Cl08 C01X 1.768(4) . ?
C01X H01A 0.9900 . ?
C01X H01B 0.9900 . ?
Cl0C C022 1.769(5) . ?
Cl0E C022 1.729(5) . ?
C022 H02C 0.9900 . ?
C022 H02D 0.9900 . ?
Cl0D C020 1.772(5) . ?
Cl09 C020 1.763(5) . ?
C020 H02A 0.88(6) . ?
C020 H02B 0.97(6) . ?
P1 F1 1.612(2) . ?
P1 F2 1.605(2) . ?
P1 F3 1.609(2) . ?
P1 F4 1.601(2) . ?
P1 F5 1.603(2) . ?
P1 F6 1.601(2) . ?
P2 F7 1.587(5) . ?
P2 F8 1.668(4) . ?
P2 F9 1.587(7) . ?
P2 F10 1.544(8) . ?
P2 F11 1.542(6) . ?
P2 F12 1.652(4) . ?
P2 F13 1.685(7) . ?
P2 F14 1.642(5) . ?
P2 F15 1.520(8) . ?
P2 F16 1.548(6) . ?
P2 F17 1.554(7) . ?
P2 F18 1.600(7) . ?
F8 F15 1.653(16) . ?
F10 F13 1.414(12) . ?
F11 F13 1.623(12) . ?

loop_
_geom_torsion_atom_site_label_1
_geom_torsion_atom_site_label_2
_geom_torsion_atom_site_label_3
_geom_torsion_atom_site_label_4
_geom_torsion
_geom_torsion_site_symmetry_1
_geom_torsion_site_symmetry_2
_geom_torsion_site_symmetry_3
_geom_torsion_site_symmetry_4
_geom_torsion_publ_flag
Cu1 S1 C18 C13 -9.1(3) . . . . ?
Cu1 S1 C18 C17 176.0(2) . . . . ?
Cu1 N1 C1 C2 171.3(3) . . . . ?
Cu1 N1 C5 C4 -171.0(3) . . . . ?
Cu1 N1 C5 C6 13.0(3) . . . . ?
Cu1 N2 C6 C5 39.2(3) . . . . ?
Cu1 N2 C7 C8 -40.2(3) . . . . ?
Cu1 N2 C13 C14 179.3(2) . . . . ?
Cu1 N2 C13 C18 -3.6(4) . . . . ?
Cu1 N3 C8 C7 -5.4(3) . . . . ?
Cu1 N3 C8 C9 177.0(2) . . . . ?
Cu1 N3 C12 C11 -175.8(3) . . . . ?
N1 C1 C2 C3 -0.9(6) . . . . ?
N1 C5 C6 N2 -36.5(4) . . . . ?
N2 C7 C8 N3 32.2(4) . . . . ?
N2 C7 C8 C9 -150.3(3) . . . . ?
N2 C13 C14 C15 175.6(3) . . . . ?
N2 C13 C18 S1 9.9(4) . . . . ?
N2 C13 C18 C17 -175.2(3) . . . . ?
N3 C8 C9 C10 -0.7(5) . . . . ?
C1 N1 C5 C4 1.7(5) . . . . ?
C1 N1 C5 C6 -174.2(3) . . . . ?
C1 C2 C3 C4 1.0(6) . . . . ?
C2 C3 C4 C5 0.2(5) . . . . ?
C3 C4 C5 N1 -1.6(5) . . . . ?
C3 C4 C5 C6 174.1(3) . . . . ?
C4 C5 C6 N2 147.5(3) . . . . ?
C5 N1 C1 C2 -0.5(5) . . . . ?
C6 N2 C7 C8 -152.5(2) . . . . ?
C6 N2 C13 C14 -62.9(3) . . . . ?
C6 N2 C13 C18 114.2(3) . . . . ?
C7 N2 C6 C5 151.1(3) . . . . ?
C7 N2 C13 C14 61.3(3) . . . . ?
C7 N2 C13 C18 -121.6(3) . . . . ?
C7 C8 C9 C10 -178.1(3) . . . . ?
C8 N3 C12 C11 -0.6(5) . . . . ?
C8 C9 C10 C11 -0.4(5) . . . . ?
C9 C10 C11 C12 1.0(6) . . . . ?
C10 C11 C12 N3 -0.5(6) . . . . ?
C12 N3 C8 C7 178.8(3) . . . . ?
C12 N3 C8 C9 1.2(5) . . . . ?
C13 N2 C6 C5 -85.3(3) . . . . ?
C13 N2 C7 C8 84.8(3) . . . . ?
C13 C14 C15 C16 -0.5(5) . . . . ?
C14 C13 C18 S1 -173.0(2) . . . . ?
C14 C13 C18 C17 1.9(4) . . . . ?
C14 C15 C16 C17 2.3(5) . . . . ?
C15 C16 C17 C18 -2.0(5) . . . . ?
C16 C17 C18 S1 175.0(3) . . . . ?
C16 C17 C18 C13 -0.1(5) . . . . ?
C18 C13 C14 C15 -1.6(5) . . . . ?
C19 S1 C18 C13 -120.6(3) . . . . ?
C19 S1 C18 C17 64.4(3) . . . . ?
Cu2 S2 C33 C34 -1.5(3) . . . . ?
Cu2 S2 C33 C38 177.7(2) . . . . ?
Cu2 N4 C21 C22 178.1(3) . . . . ?
Cu2 N4 C25 C24 -178.5(2) . . . . ?
Cu2 N4 C25 C26 4.7(3) . . . . ?
Cu2 N5 C26 C25 39.8(3) . . . . ?
Cu2 N5 C27 C28 -35.9(3) . . . . ?
Cu2 N5 C34 C33 -1.7(4) . . . . ?
Cu2 N5 C34 C35 -180.0(2) . . . . ?
Cu2 N6 C28 C27 -5.4(3) . . . . ?
Cu2 N6 C28 C29 179.0(2) . . . . ?
Cu2 N6 C32 C31 -178.7(3) . . . . ?
S2 C33 C34 N5 2.4(4) . . . . ?
S2 C33 C34 C35 -179.4(2) . . . . ?
S2 C33 C38 C37 179.5(2) . . . . ?
N4 C21 C22 C23 -0.1(6) . . . . ?
N4 C25 C26 N5 -31.4(4) . . . . ?
N5 C27 C28 N6 29.3(4) . . . . ?
N5 C27 C28 C29 -155.2(3) . . . . ?
N5 C34 C35 C36 178.2(3) . . . . ?
N6 C28 C29 C30 -0.3(5) . . . . ?
C21 N4 C25 C24 -1.2(5) . . . . ?
C21 N4 C25 C26 -178.0(3) . . . . ?
C21 C22 C23 C24 -0.9(6) . . . . ?
C22 C23 C24 C25 0.9(5) . . . . ?
C23 C24 C25 N4 0.2(5) . . . . ?
C23 C24 C25 C26 176.8(3) . . . . ?
C24 C25 C26 N5 151.9(3) . . . . ?
C25 N4 C21 C22 1.1(5) . . . . ?
C26 N5 C27 C28 -147.8(2) . . . . ?
C26 N5 C34 C33 115.3(3) . . . . ?
C26 N5 C34 C35 -62.9(3) . . . . ?
C27 N5 C26 C25 152.0(2) . . . . ?
C27 N5 C34 C33 -119.9(3) . . . . ?
C27 N5 C34 C35 61.8(3) . . . . ?
C27 C28 C29 C30 -175.7(3) . . . . ?
C28 N6 C32 C31 -1.2(5) . . . . ?
C28 C29 C30 C31 -0.6(5) . . . . ?
C29 C30 C31 C32 0.6(6) . . . . ?
C30 C31 C32 N6 0.3(5) . . . . ?
C32 N6 C28 C27 176.8(3) . . . . ?
C32 N6 C28 C29 1.2(5) . . . . ?
C33 C34 C35 C36 -0.2(5) . . . . ?
C34 N5 C26 C25 -83.6(3) . . . . ?
C34 N5 C27 C28 88.2(3) . . . . ?
C34 C33 C38 C37 -1.3(5) . . . . ?
C34 C35 C36 C37 -1.3(5) . . . . ?
C35 C36 C37 C38 1.5(5) . . . . ?
C36 C37 C38 C33 -0.2(5) . . . . ?
C38 C33 C34 N5 -176.8(3) . . . . ?
C38 C33 C34 C35 1.4(4) . . . . ?
C39 S2 C33 C34 108.7(3) . . . . ?
C39 S2 C33 C38 -72.2(3) . . . . ?
P2 F10 F13 F11 -44.7(4) . . . . ?
P2 F11 F13 F10 47.0(5) . . . . ?
F7 P2 F8 F15 -155.2(6) . . . . ?
F7 P2 F15 F8 42.8(6) . . . . ?
F9 P2 F10 F13 143.4(5) . . . . ?
F9 P2 F11 F13 -135.4(6) . . . . ?
F9 P2 F13 F10 -52.6(7) . . . . ?
F9 P2 F13 F11 69.0(6) . . . . ?
F10 P2 F11 F13 -42.0(6) . . . . ?
F10 P2 F13 F11 121.7(6) . . . . ?
F11 P2 F10 F13 47.7(6) . . . . ?
F11 P2 F13 F10 -121.7(6) . . . . ?
F12 P2 F8 F15 -68.2(6) . . . . ?
F12 P2 F15 F8 96.1(5) . . . . ?
F14 P2 F8 F15 90.0(5) . . . . ?
F14 P2 F15 F8 -86.6(3) . . . . ?
F16 P2 F10 F13 -17.9(8) . . . . ?
F16 P2 F11 F13 99.3(6) . . . . ?
F16 P2 F13 F10 168.4(5) . . . . ?
F16 P2 F13 F11 -69.9(5) . . . . ?
F17 P2 F10 F13 -99.8(6) . . . . ?
F17 P2 F11 F13 27.1(9) . . . . ?
F17 P2 F13 F10 73.1(6) . . . . ?
F17 P2 F13 F11 -165.3(6) . . . . ?
F18 P2 F8 F15 8.8(9) . . . . ?
F18 P2 F15 F8 -175.8(4) . . . . ?
